data_4346921
loop_
_publ_author_name
'Yoshinari, Nobuto'
'Shimizu, Tsutomu'
'Nozaki, Koichi'
'Konno, Takumi'

_publ_section_title
;
 Methanol-Triggered Turn-On-Type Photoluminescence in L-Cysteinato
 Palladium(II) and Platinum(II) Complexes Supported by a
 Bis(diphenylphosphine) Ligand.
;
_journal_issue 5
_journal_name_full 'Inorganic chemistry'
_journal_page_first 2030
_journal_page_last 2036
_journal_paper_doi 10.1021/acs.inorgchem.5b02363
_journal_volume 55
_journal_year 2016
_chemical_absolute_configuration rm
_chemical_formula_moiety 'C30 H31 N O2 P2 Pd S, 4(O)'
_chemical_formula_sum 'C30 H31 N O6 P2 Pd S'
_chemical_formula_weight 701.98
_space_group_crystal_system triclinic
_space_group_IT_number 1
_space_group_name_Hall 'P 1'
_space_group_name_H-M_alt 'P 1'
_atom_sites_solution_hydrogens geom
_audit_creation_method SHELXL-2014/7
_cell_angle_alpha 75.569(5)
_cell_angle_beta 70.129(5)
_cell_angle_gamma 65.587(5)
_cell_formula_units_Z 4
_cell_length_a 13.375(2)
_cell_length_b 14.699(3)
_cell_length_c 19.198(4)
_cell_measurement_reflns_used 19286
_cell_measurement_temperature 200(2)
_cell_measurement_theta_max 27.63
_cell_measurement_theta_min 3.02
_cell_volume 3206.1(11)
_computing_cell_refinement 'RAPID AUTO'
_computing_data_collection 'RAPID AUTO (Rigaku, ????)'
_computing_data_reduction 'RAPID AUTO'
_computing_molecular_graphics 'Yadokari-XG 2009 (Wakita Nemoto et al., 2009)'
_computing_publication_material 'Yadokari-XG 2009 (Wakita,Nemoto et al., 2009)'
_computing_structure_refinement 'SHELXL-2014/7 (Sheldrick, 2014)'
_computing_structure_solution 'SHELXS-97 (Sheldrick, 1997)'
_diffrn_ambient_temperature 200(2)
_diffrn_detector_area_resol_mean 10.000
_diffrn_measured_fraction_theta_full 0.994
_diffrn_measured_fraction_theta_max 0.984
_diffrn_measurement_device_type 'Rigaku R-AXIS VII'
_diffrn_measurement_method \w
_diffrn_radiation_type MoK\a
_diffrn_radiation_wavelength 0.71075
_diffrn_reflns_av_R_equivalents 0.0137
_diffrn_reflns_av_unetI/netI 0.0374
_diffrn_reflns_Laue_measured_fraction_full 0.994
_diffrn_reflns_Laue_measured_fraction_max 0.984
_diffrn_reflns_limit_h_max 17
_diffrn_reflns_limit_h_min -17
_diffrn_reflns_limit_k_max 19
_diffrn_reflns_limit_k_min -18
_diffrn_reflns_limit_l_max 24
_diffrn_reflns_limit_l_min -24
_diffrn_reflns_number 25700
_diffrn_reflns_point_group_measured_fraction_full 0.820
_diffrn_reflns_point_group_measured_fraction_max 0.779
_diffrn_reflns_theta_full 25.242
_diffrn_reflns_theta_max 27.484
_diffrn_reflns_theta_min 3.034
_exptl_absorpt_coefficient_mu 0.785
_exptl_absorpt_correction_T_max 0.939
_exptl_absorpt_correction_T_min 0.768
_exptl_absorpt_correction_type multi-scan
_exptl_absorpt_process_details 'CrystalClear (Rigaku, ????)'
_exptl_crystal_colour yellow
_exptl_crystal_density_diffrn 1.454
_exptl_crystal_description block
_exptl_crystal_F_000 1432
_exptl_crystal_size_max 0.150
_exptl_crystal_size_mid 0.100
_exptl_crystal_size_min 0.100
_refine_diff_density_max 0.731
_refine_diff_density_min -0.450
_refine_diff_density_rms 0.077
_refine_ls_abs_structure_details
;
 Flack x determined using 7286 quotients [(I+)-(I-)]/[(I+)+(I-)]
 (Parsons, Flack and Wagner, Acta Cryst. B69 (2013) 249-259).
;
_refine_ls_abs_structure_Flack 0.000(9)
_refine_ls_extinction_method none
_refine_ls_goodness_of_fit_ref 1.040
_refine_ls_hydrogen_treatment constr
_refine_ls_matrix_type full
_refine_ls_number_parameters 1477
_refine_ls_number_reflns 22901
_refine_ls_number_restraints 3
_refine_ls_restrained_S_all 1.040
_refine_ls_R_factor_all 0.0364
_refine_ls_R_factor_gt 0.0322
_refine_ls_shift/su_max 0.001
_refine_ls_shift/su_mean 0.000
_refine_ls_structure_factor_coef Fsqd
_refine_ls_weighting_details 'w=1/[\s^2^(Fo^2^)+(0.0441P)^2^+1.7528P] where P=(Fo^2^+2Fc^2^)/3'
_refine_ls_weighting_scheme calc
_refine_ls_wR_factor_gt 0.0799
_refine_ls_wR_factor_ref 0.0827
_reflns_Friedel_coverage 0.583
_reflns_Friedel_fraction_full 0.646
_reflns_Friedel_fraction_max 0.574
_reflns_number_gt 21269
_reflns_number_total 22901
_reflns_threshold_expression 'I > 2\s(I)'
_cod_data_source_file ic5b02363_si_002.cif
_cod_data_source_block 2b
_cod_depositor_comments
;

2020-07-06
Z value and formula fixed to values more according to usual
chemical conventions.                 miguel
;
_cod_original_formula_sum 'C120 H124 N4 O24 P8 Pd4 S4'
_cod_original_formula_weight 2807.82
_cod_original_formula_moiety '4(C30 H31 N O2 P2 Pd S), 16(O)'
_cod_original_formula_units_Z 1
_cod_original_cell_volume 3206.0(10)
_cod_database_code 4346921
_shelx_shelxl_version_number 2014/7
_shelx_space_group_comment
;
The symmetry employed for this shelxl refinement is uniquely defined
by the following loop, which should always be used as a source of
symmetry information in preference to the above space-group names.
They are only intended as comments.
;
_shelx_estimated_absorpt_t_min 0.926
_shelx_estimated_absorpt_t_max 0.926

loop_
_space_group_symop_operation_xyz
'x, y, z'

loop_
_atom_site_label
_atom_site_type_symbol
_atom_site_fract_x
_atom_site_fract_y
_atom_site_fract_z
_atom_site_U_iso_or_equiv
_atom_site_adp_type
_atom_site_occupancy
_atom_site_site_symmetry_order
_atom_site_calc_flag
_atom_site_refinement_flags_posn
_atom_site_refinement_flags_adp
Pd1 Pd 0.44689(3) 0.80870(3) 0.13788(2) 0.02125(10) Uani 1 1 d . .
Pd2 Pd 0.87014(3) 0.61154(3) 0.26294(2) 0.02186(10) Uani 1 1 d . .
Pd3 Pd 0.42829(3) 0.44196(3) 0.62695(2) 0.02280(10) Uani 1 1 d . .
Pd4 Pd 0.86133(3) 0.26257(3) 0.75137(2) 0.02208(10) Uani 1 1 d . .
S1 S 0.34622(12) 0.93866(11) 0.21098(8) 0.0293(3) Uani 1 1 d . .
S2 S 0.74419(13) 0.68401(12) 0.18948(8) 0.0283(3) Uani 1 1 d . .
S3 S 0.56338(13) 0.38788(12) 0.69300(9) 0.0295(3) Uani 1 1 d . .
S4 S 0.95091(13) 0.36408(11) 0.66481(8) 0.0307(3) Uani 1 1 d . .
N1 N 0.3719(4) 0.7214(4) 0.2298(2) 0.0280(10) Uani 1 1 d . .
H1A H 0.3522 0.6809 0.2122 0.034 Uiso 1 1 calc R U
H1B H 0.4246 0.6810 0.2550 0.034 Uiso 1 1 calc R U
N2 N 0.7286(4) 0.6716(4) 0.3517(3) 0.0277(11) Uani 1 1 d . .
H2A H 0.7344 0.6276 0.3942 0.033 Uiso 1 1 calc R U
H2B H 0.7291 0.7301 0.3593 0.033 Uiso 1 1 calc R U
N3 N 0.5671(4) 0.4007(4) 0.5319(3) 0.0285(11) Uani 1 1 d . .
H3A H 0.5567 0.3585 0.5098 0.034 Uiso 1 1 calc R U
H3B H 0.5672 0.4570 0.4988 0.034 Uiso 1 1 calc R U
N4 N 0.9435(4) 0.1619(3) 0.6707(3) 0.0295(11) Uani 1 1 d . .
H4A H 0.9659 0.0979 0.6944 0.035 Uiso 1 1 calc R U
H4B H 0.8923 0.1675 0.6470 0.035 Uiso 1 1 calc R U
P1 P 0.52943(13) 0.90843(11) 0.05021(8) 0.0249(3) Uani 1 1 d . .
P2 P 0.52662(13) 0.68796(12) 0.05905(9) 0.0251(3) Uani 1 1 d . .
P3 P 1.01103(13) 0.53975(12) 0.16716(8) 0.0280(3) Uani 1 1 d . .
P4 P 0.99356(12) 0.54549(11) 0.33641(8) 0.0245(3) Uani 1 1 d . .
P5 P 0.28965(14) 0.50921(12) 0.72505(9) 0.0283(3) Uani 1 1 d . .
P6 P 0.29991(13) 0.49157(12) 0.55882(8) 0.0265(3) Uani 1 1 d . .
P7 P 0.77791(13) 0.37719(12) 0.83170(9) 0.0256(3) Uani 1 1 d . .
P8 P 0.78407(13) 0.15511(12) 0.83881(9) 0.0272(3) Uani 1 1 d . .
C1 C 0.2950(5) 0.8655(4) 0.2975(3) 0.0301(13) Uani 1 1 d . .
H1 H 0.3534 0.8358 0.3256 0.036 Uiso 1 1 calc R U
H2 H 0.2250 0.9107 0.3288 0.036 Uiso 1 1 calc R U
C2 C 0.2694(5) 0.7826(4) 0.2825(3) 0.0281(12) Uani 1 1 d . .
H3 H 0.2567 0.7378 0.3307 0.034 Uiso 1 1 calc R U
C3 C 0.1645(5) 0.8164(4) 0.2543(3) 0.0330(12) Uani 1 1 d . .
C4 C 0.6749(5) 0.8444(5) -0.0035(3) 0.0304(14) Uani 1 1 d . .
H4 H 0.7040 0.8955 -0.0384 0.036 Uiso 1 1 calc R U
H5 H 0.7236 0.8106 0.0313 0.036 Uiso 1 1 calc R U
C5 C 0.6863(5) 0.7666(5) -0.0479(3) 0.0307(14) Uani 1 1 d . .
H6 H 0.7629 0.7478 -0.0838 0.037 Uiso 1 1 calc R U
H7 H 0.6293 0.7978 -0.0771 0.037 Uiso 1 1 calc R U
C6 C 0.6703(5) 0.6712(5) -0.0006(3) 0.0317(14) Uani 1 1 d . .
H8 H 0.7236 0.6428 0.0313 0.038 Uiso 1 1 calc R U
H9 H 0.6916 0.6211 -0.0342 0.038 Uiso 1 1 calc R U
C7 C 0.5437(5) 1.0018(5) 0.0892(3) 0.0296(13) Uani 1 1 d . .
C8 C 0.6239(5) 0.9682(5) 0.1301(3) 0.0330(14) Uani 1 1 d . .
H10 H 0.6763 0.9006 0.1314 0.040 Uiso 1 1 calc R U
C9 C 0.6256(7) 1.0361(6) 0.1690(4) 0.0475(19) Uani 1 1 d . .
H11 H 0.6790 1.0149 0.1975 0.057 Uiso 1 1 calc R U
C10 C 0.5506(8) 1.1322(6) 0.1657(4) 0.057(2) Uani 1 1 d . .
H12 H 0.5518 1.1776 0.1927 0.068 Uiso 1 1 calc R U
C11 C 0.4722(7) 1.1663(6) 0.1242(5) 0.053(2) Uani 1 1 d . .
H13 H 0.4216 1.2345 0.1220 0.064 Uiso 1 1 calc R U
C12 C 0.4683(6) 1.1014(5) 0.0868(4) 0.0383(16) Uani 1 1 d . .
H14 H 0.4140 1.1240 0.0588 0.046 Uiso 1 1 calc R U
C13 C 0.4480(5) 0.9782(5) -0.0181(3) 0.0305(13) Uani 1 1 d . .
C14 C 0.4988(6) 1.0036(5) -0.0911(3) 0.0384(16) Uani 1 1 d . .
H15 H 0.5793 0.9854 -0.1079 0.046 Uiso 1 1 calc R U
C15 C 0.4334(7) 1.0558(6) -0.1405(4) 0.0511(19) Uani 1 1 d . .
H16 H 0.4685 1.0747 -0.1911 0.061 Uiso 1 1 calc R U
C16 C 0.3153(7) 1.0807(6) -0.1162(4) 0.050(2) Uani 1 1 d . .
H17 H 0.2704 1.1124 -0.1507 0.060 Uiso 1 1 calc R U
C17 C 0.2642(6) 1.0589(6) -0.0415(4) 0.0462(18) Uani 1 1 d . .
H18 H 0.1835 1.0807 -0.0236 0.055 Uiso 1 1 calc R U
C18 C 0.3306(6) 1.0056(6) 0.0065(4) 0.0417(17) Uani 1 1 d . .
H19 H 0.2957 0.9872 0.0572 0.050 Uiso 1 1 calc R U
C19 C 0.4380(5) 0.7110(5) -0.0011(3) 0.0283(13) Uani 1 1 d . .
C20 C 0.4799(6) 0.6993(6) -0.0767(4) 0.0429(17) Uani 1 1 d . .
H20 H 0.5597 0.6790 -0.0995 0.052 Uiso 1 1 calc R U
C21 C 0.4074(7) 0.7168(7) -0.1186(5) 0.053(2) Uani 1 1 d . .
H21 H 0.4372 0.7090 -0.1701 0.064 Uiso 1 1 calc R U
C22 C 0.2923(7) 0.7455(6) -0.0868(5) 0.0488(19) Uani 1 1 d . .
H22 H 0.2426 0.7590 -0.1166 0.059 Uiso 1 1 calc R U
C23 C 0.2483(6) 0.7548(6) -0.0119(4) 0.0459(18) Uani 1 1 d . .
H23 H 0.1689 0.7709 0.0109 0.055 Uiso 1 1 calc R U
C24 C 0.3217(6) 0.7403(5) 0.0300(4) 0.0399(16) Uani 1 1 d . .
H24 H 0.2911 0.7507 0.0810 0.048 Uiso 1 1 calc R U
C25 C 0.5461(6) 0.5609(5) 0.1044(3) 0.0312(14) Uani 1 1 d . .
C26 C 0.5084(6) 0.4973(5) 0.0871(4) 0.0383(16) Uani 1 1 d . .
H25 H 0.4632 0.5218 0.0528 0.046 Uiso 1 1 calc R U
C27 C 0.5363(6) 0.3972(5) 0.1196(4) 0.0463(19) Uani 1 1 d . .
H26 H 0.5091 0.3539 0.1079 0.056 Uiso 1 1 calc R U
C28 C 0.6034(6) 0.3606(5) 0.1688(4) 0.0432(17) Uani 1 1 d . .
H27 H 0.6256 0.2916 0.1892 0.052 Uiso 1 1 calc R U
C29 C 0.6376(6) 0.4245(5) 0.1878(4) 0.0403(16) Uani 1 1 d . .
H28 H 0.6810 0.4003 0.2232 0.048 Uiso 1 1 calc R U
C30 C 0.6099(5) 0.5228(5) 0.1565(4) 0.0340(14) Uani 1 1 d . .
H29 H 0.6346 0.5661 0.1705 0.041 Uiso 1 1 calc R U
C31 C 0.6201(4) 0.7499(4) 0.2602(3) 0.0271(11) Uani 1 1 d . .
H30 H 0.6210 0.8170 0.2600 0.033 Uiso 1 1 calc R U
H31 H 0.5498 0.7601 0.2479 0.033 Uiso 1 1 calc R U
C32 C 0.6190(5) 0.6916(4) 0.3367(3) 0.0258(12) Uani 1 1 d . .
H32 H 0.5562 0.7352 0.3738 0.031 Uiso 1 1 calc R U
C33 C 0.5988(4) 0.5928(4) 0.3477(3) 0.0314(12) Uani 1 1 d . .
C34 C 1.1496(5) 0.5472(5) 0.1564(4) 0.0364(15) Uani 1 1 d . .
H33 H 1.2049 0.5122 0.1133 0.044 Uiso 1 1 calc R U
H34 H 1.1414 0.6190 0.1435 0.044 Uiso 1 1 calc R U
C35 C 1.2015(5) 0.5040(6) 0.2226(4) 0.0388(16) Uani 1 1 d . .
H35 H 1.2097 0.4323 0.2366 0.047 Uiso 1 1 calc R U
H36 H 1.2788 0.5071 0.2070 0.047 Uiso 1 1 calc R U
C36 C 1.1309(5) 0.5596(5) 0.2906(3) 0.0329(14) Uani 1 1 d . .
H37 H 1.1176 0.6322 0.2751 0.040 Uiso 1 1 calc R U
H38 H 1.1760 0.5354 0.3276 0.040 Uiso 1 1 calc R U
C37 C 0.9944(5) 0.5909(5) 0.0728(3) 0.0331(14) Uani 1 1 d . .
C38 C 0.9825(6) 0.6911(5) 0.0476(4) 0.0373(15) Uani 1 1 d . .
H39 H 0.9767 0.7332 0.0802 0.045 Uiso 1 1 calc R U
C39 C 0.9792(6) 0.7292(6) -0.0258(4) 0.0483(19) Uani 1 1 d . .
H40 H 0.9708 0.7976 -0.0436 0.058 Uiso 1 1 calc R U
C40 C 0.9880(7) 0.6676(7) -0.0726(4) 0.052(2) Uani 1 1 d . .
H41 H 0.9886 0.6933 -0.1232 0.062 Uiso 1 1 calc R U
C41 C 0.9958(7) 0.5702(7) -0.0476(4) 0.051(2) Uani 1 1 d . .
H42 H 0.9990 0.5290 -0.0800 0.062 Uiso 1 1 calc R U
C42 C 0.9990(6) 0.5322(6) 0.0255(4) 0.0424(16) Uani 1 1 d . .
H43 H 1.0045 0.4644 0.0433 0.051 Uiso 1 1 calc R U
C43 C 1.0308(5) 0.4073(5) 0.1779(3) 0.0336(14) Uani 1 1 d . .
C44 C 1.1365(6) 0.3309(5) 0.1665(4) 0.0476(18) Uani 1 1 d . .
H44 H 1.2035 0.3468 0.1500 0.057 Uiso 1 1 calc R U
C45 C 1.1456(7) 0.2315(6) 0.1787(5) 0.058(2) Uani 1 1 d . .
H45 H 1.2186 0.1795 0.1729 0.070 Uiso 1 1 calc R U
C46 C 1.0495(8) 0.2072(6) 0.1993(4) 0.053(2) Uani 1 1 d . .
H46 H 1.0560 0.1389 0.2057 0.064 Uiso 1 1 calc R U
C47 C 0.9431(7) 0.2838(6) 0.2106(4) 0.0493(19) Uani 1 1 d . .
H47 H 0.8761 0.2681 0.2253 0.059 Uiso 1 1 calc R U
C48 C 0.9346(6) 0.3819(5) 0.2005(4) 0.0371(15) Uani 1 1 d . .
H48 H 0.8613 0.4336 0.2092 0.044 Uiso 1 1 calc R U
C49 C 1.0245(5) 0.4128(4) 0.3696(3) 0.0265(12) Uani 1 1 d . .
C50 C 1.1280(5) 0.3491(5) 0.3836(3) 0.0351(14) Uani 1 1 d . .
H49 H 1.1832 0.3761 0.3803 0.042 Uiso 1 1 calc R U
C51 C 1.1514(6) 0.2475(5) 0.4022(4) 0.0386(15) Uani 1 1 d . .
H50 H 1.2229 0.2045 0.4112 0.046 Uiso 1 1 calc R U
C52 C 1.0729(6) 0.2079(5) 0.4078(4) 0.0408(15) Uani 1 1 d . .
H51 H 1.0902 0.1372 0.4197 0.049 Uiso 1 1 calc R U
C53 C 0.9682(6) 0.2705(5) 0.3961(3) 0.0367(14) Uani 1 1 d . .
H52 H 0.9123 0.2431 0.4019 0.044 Uiso 1 1 calc R U
C54 C 0.9445(5) 0.3711(5) 0.3763(3) 0.0323(13) Uani 1 1 d . .
H53 H 0.8729 0.4133 0.3671 0.039 Uiso 1 1 calc R U
C55 C 0.9425(5) 0.6121(5) 0.4171(3) 0.0275(12) Uani 1 1 d . .
C56 C 0.9181(6) 0.7147(5) 0.4039(3) 0.0344(14) Uani 1 1 d . .
H54 H 0.9298 0.7473 0.3541 0.041 Uiso 1 1 calc R U
C57 C 0.8768(6) 0.7703(5) 0.4627(4) 0.0406(15) Uani 1 1 d . .
H55 H 0.8598 0.8410 0.4535 0.049 Uiso 1 1 calc R U
C58 C 0.8605(5) 0.7220(5) 0.5350(4) 0.0401(15) Uani 1 1 d . .
H56 H 0.8315 0.7601 0.5756 0.048 Uiso 1 1 calc R U
C59 C 0.8855(5) 0.6196(5) 0.5492(3) 0.0391(15) Uani 1 1 d . .
H57 H 0.8754 0.5869 0.5991 0.047 Uiso 1 1 calc R U
C60 C 0.9257(5) 0.5645(4) 0.4899(3) 0.0292(12) Uani 1 1 d . .
H58 H 0.9418 0.4940 0.4992 0.035 Uiso 1 1 calc R U
C61 C 0.6807(4) 0.3946(4) 0.6109(3) 0.0321(12) Uani 1 1 d . .
H59 H 0.6739 0.4658 0.5942 0.039 Uiso 1 1 calc R U
H60 H 0.7539 0.3574 0.6241 0.039 Uiso 1 1 calc R U
C62 C 0.6805(5) 0.3505(5) 0.5480(3) 0.0294(13) Uani 1 1 d . .
H61 H 0.7391 0.3646 0.5024 0.035 Uiso 1 1 calc R U
C63 C 0.7094(5) 0.2368(4) 0.5641(3) 0.0323(12) Uani 1 1 d . .
C64 C 0.1496(5) 0.5043(5) 0.7402(3) 0.0329(14) Uani 1 1 d . .
H62 H 0.1547 0.4338 0.7586 0.039 Uiso 1 1 calc R U
H63 H 0.0957 0.5451 0.7808 0.039 Uiso 1 1 calc R U
C65 C 0.0972(5) 0.5401(5) 0.6740(4) 0.0368(15) Uani 1 1 d . .
H64 H 0.0189 0.5392 0.6921 0.044 Uiso 1 1 calc R U
H65 H 0.0912 0.6108 0.6554 0.044 Uiso 1 1 calc R U
C66 C 0.1629(5) 0.4780(5) 0.6087(3) 0.0341(14) Uani 1 1 d . .
H66 H 0.1158 0.4990 0.5733 0.041 Uiso 1 1 calc R U
H67 H 0.1759 0.4061 0.6278 0.041 Uiso 1 1 calc R U
C67 C 0.3113(5) 0.4553(5) 0.8171(3) 0.0331(14) Uani 1 1 d . .
C68 C 0.2996(6) 0.5163(6) 0.8664(4) 0.0449(17) Uani 1 1 d . .
H68 H 0.2862 0.5860 0.8508 0.054 Uiso 1 1 calc R U
C69 C 0.3078(7) 0.4744(7) 0.9389(4) 0.053(2) Uani 1 1 d . .
H69 H 0.3032 0.5153 0.9721 0.064 Uiso 1 1 calc R U
C70 C 0.3224(6) 0.3748(6) 0.9627(4) 0.0483(19) Uani 1 1 d . .
H70 H 0.3248 0.3476 1.0127 0.058 Uiso 1 1 calc R U
C71 C 0.3337(7) 0.3141(6) 0.9142(4) 0.0474(18) Uani 1 1 d . .
H71 H 0.3424 0.2454 0.9309 0.057 Uiso 1 1 calc R U
C72 C 0.3321(6) 0.3541(6) 0.8405(4) 0.0404(16) Uani 1 1 d . .
H72 H 0.3456 0.3112 0.8060 0.048 Uiso 1 1 calc R U
C73 C 0.2725(6) 0.6402(5) 0.7147(3) 0.0325(14) Uani 1 1 d . .
C74 C 0.1659(7) 0.7176(6) 0.7235(5) 0.059(2) Uani 1 1 d . .
H73 H 0.0989 0.7023 0.7366 0.071 Uiso 1 1 calc R U
C75 C 0.1583(7) 0.8162(6) 0.7131(6) 0.080(3) Uani 1 1 d . .
H74 H 0.0853 0.8684 0.7199 0.096 Uiso 1 1 calc R U
C76 C 0.2527(7) 0.8406(6) 0.6935(5) 0.062(2) Uani 1 1 d . .
H75 H 0.2463 0.9090 0.6860 0.074 Uiso 1 1 calc R U
C77 C 0.3572(7) 0.7643(6) 0.6849(5) 0.0468(19) Uani 1 1 d . .
H76 H 0.4236 0.7805 0.6719 0.056 Uiso 1 1 calc R U
C78 C 0.3685(6) 0.6654(5) 0.6944(4) 0.0409(16) Uani 1 1 d . .
H77 H 0.4421 0.6141 0.6871 0.049 Uiso 1 1 calc R U
C79 C 0.2679(5) 0.6226(4) 0.5217(3) 0.0276(12) Uani 1 1 d . .
C80 C 0.1665(5) 0.6814(5) 0.5021(3) 0.0343(13) Uani 1 1 d . .
H78 H 0.1174 0.6502 0.5010 0.041 Uiso 1 1 calc R U
C81 C 0.1366(6) 0.7852(5) 0.4840(4) 0.0453(17) Uani 1 1 d . .
H79 H 0.0667 0.8246 0.4714 0.054 Uiso 1 1 calc R U
C82 C 0.2078(6) 0.8308(5) 0.4843(4) 0.0418(16) Uani 1 1 d . .
H80 H 0.1868 0.9018 0.4729 0.050 Uiso 1 1 calc R U
C83 C 0.3098(6) 0.7728(5) 0.5013(4) 0.0440(16) Uani 1 1 d . .
H81 H 0.3600 0.8040 0.5002 0.053 Uiso 1 1 calc R U
C84 C 0.3400(6) 0.6694(5) 0.5202(3) 0.0352(14) Uani 1 1 d . .
H82 H 0.4104 0.6305 0.5320 0.042 Uiso 1 1 calc R U
C85 C 0.3474(5) 0.4211(5) 0.4810(3) 0.0268(12) Uani 1 1 d . .
C86 C 0.3687(5) 0.4632(5) 0.4082(3) 0.0354(14) Uani 1 1 d . .
H83 H 0.3591 0.5325 0.3966 0.042 Uiso 1 1 calc R U
C87 C 0.4041(5) 0.4061(6) 0.3514(4) 0.0452(18) Uani 1 1 d . .
H84 H 0.4167 0.4367 0.3010 0.054 Uiso 1 1 calc R U
C88 C 0.4212(6) 0.3053(7) 0.3670(4) 0.054(2) Uani 1 1 d . .
H85 H 0.4456 0.2663 0.3275 0.065 Uiso 1 1 calc R U
C89 C 0.4029(6) 0.2609(6) 0.4399(4) 0.0519(18) Uani 1 1 d . .
H86 H 0.4167 0.1908 0.4508 0.062 Uiso 1 1 calc R U
C90 C 0.3647(6) 0.3178(5) 0.4969(4) 0.0441(16) Uani 1 1 d . .
H87 H 0.3499 0.2873 0.5472 0.053 Uiso 1 1 calc R U
C91 C 1.0133(5) 0.2895(5) 0.5871(3) 0.0317(13) Uani 1 1 d . .
H88 H 0.9583 0.3107 0.5571 0.038 Uiso 1 1 calc R U
H89 H 1.0827 0.3023 0.5546 0.038 Uiso 1 1 calc R U
C92 C 1.0439(5) 0.1781(4) 0.6141(3) 0.0321(13) Uani 1 1 d . .
H90 H 1.0619 0.1426 0.5707 0.039 Uiso 1 1 calc R U
C93 C 1.1488(5) 0.1338(4) 0.6454(3) 0.0393(14) Uani 1 1 d . .
C94 C 0.6330(5) 0.3881(5) 0.8885(4) 0.0313(14) Uani 1 1 d . .
H91 H 0.6051 0.4410 0.9211 0.038 Uiso 1 1 calc R U
H92 H 0.5831 0.4113 0.8547 0.038 Uiso 1 1 calc R U
C95 C 0.6197(5) 0.2924(5) 0.9375(4) 0.0328(14) Uani 1 1 d . .
H93 H 0.6754 0.2646 0.9676 0.039 Uiso 1 1 calc R U
H94 H 0.5424 0.3099 0.9724 0.039 Uiso 1 1 calc R U
C96 C 0.6375(5) 0.2118(5) 0.8930(4) 0.0342(15) Uani 1 1 d . .
H95 H 0.5880 0.2421 0.8586 0.041 Uiso 1 1 calc R U
H96 H 0.6132 0.1581 0.9280 0.041 Uiso 1 1 calc R U
C97 C 0.7525(5) 0.5077(4) 0.7902(3) 0.0242(12) Uani 1 1 d . .
C98 C 0.6834(6) 0.5483(5) 0.7433(4) 0.0350(14) Uani 1 1 d . .
H97 H 0.6531 0.5076 0.7317 0.042 Uiso 1 1 calc R U
C99 C 0.6573(6) 0.6477(5) 0.7126(4) 0.0393(15) Uani 1 1 d . .
H98 H 0.6105 0.6750 0.6791 0.047 Uiso 1 1 calc R U
C100 C 0.6991(6) 0.7077(5) 0.7305(4) 0.0406(16) Uani 1 1 d . .
H99 H 0.6788 0.7769 0.7107 0.049 Uiso 1 1 calc R U
C101 C 0.7703(6) 0.6678(5) 0.7770(4) 0.0394(16) Uani 1 1 d . .
H100 H 0.8005 0.7089 0.7884 0.047 Uiso 1 1 calc R U
C102 C 0.7975(6) 0.5670(5) 0.8071(4) 0.0318(14) Uani 1 1 d . .
H101 H 0.8466 0.5387 0.8391 0.038 Uiso 1 1 calc R U
C103 C 0.8621(5) 0.3522(5) 0.8956(3) 0.0282(13) Uani 1 1 d . .
C104 C 0.8158(6) 0.3619(6) 0.9709(4) 0.0416(17) Uani 1 1 d . .
H102 H 0.7354 0.3863 0.9911 0.050 Uiso 1 1 calc R U
C105 C 0.8869(7) 0.3361(7) 1.0170(4) 0.052(2) Uani 1 1 d . .
H103 H 0.8546 0.3410 1.0689 0.063 Uiso 1 1 calc R U
C106 C 1.0032(7) 0.3035(6) 0.9883(4) 0.0458(18) Uani 1 1 d . .
H104 H 1.0513 0.2858 1.0200 0.055 Uiso 1 1 calc R U
C107 C 1.0500(6) 0.2966(6) 0.9120(4) 0.0427(17) Uani 1 1 d . .
H105 H 1.1302 0.2764 0.8916 0.051 Uiso 1 1 calc R U
C108 C 0.9821(5) 0.3184(5) 0.8662(4) 0.0374(15) Uani 1 1 d . .
H106 H 1.0153 0.3110 0.8147 0.045 Uiso 1 1 calc R U
C109 C 0.8668(5) 0.0869(5) 0.9041(3) 0.0318(14) Uani 1 1 d . .
C110 C 0.8197(6) 0.0602(5) 0.9806(4) 0.0439(17) Uani 1 1 d . .
H107 H 0.7395 0.0781 1.0000 0.053 Uiso 1 1 calc R U
C111 C 0.8897(7) 0.0082(6) 1.0271(4) 0.053(2) Uani 1 1 d . .
H108 H 0.8573 -0.0089 1.0786 0.064 Uiso 1 1 calc R U
C112 C 1.0054(7) -0.0189(6) 1.0000(5) 0.054(2) Uani 1 1 d . .
H109 H 1.0528 -0.0548 1.0326 0.065 Uiso 1 1 calc R U
C113 C 1.0533(7) 0.0057(6) 0.9257(5) 0.053(2) Uani 1 1 d . .
H110 H 1.1338 -0.0140 0.9071 0.063 Uiso 1 1 calc R U
C114 C 0.9849(6) 0.0588(5) 0.8779(4) 0.0377(16) Uani 1 1 d . .
H111 H 1.0187 0.0764 0.8268 0.045 Uiso 1 1 calc R U
C115 C 0.7790(5) 0.0601(4) 0.7968(3) 0.0282(13) Uani 1 1 d . .
C116 C 0.8470(6) -0.0408(5) 0.8081(4) 0.0341(15) Uani 1 1 d . .
H112 H 0.8927 -0.0626 0.8420 0.041 Uiso 1 1 calc R U
C117 C 0.8475(6) -0.1104(5) 0.7689(4) 0.0444(17) Uani 1 1 d . .
H113 H 0.8932 -0.1796 0.7768 0.053 Uiso 1 1 calc R U
C118 C 0.7826(6) -0.0791(5) 0.7198(4) 0.0443(17) Uani 1 1 d . .
H114 H 0.7855 -0.1256 0.6918 0.053 Uiso 1 1 calc R U
C119 C 0.7126(7) 0.0208(5) 0.7110(4) 0.0456(17) Uani 1 1 d . .
H115 H 0.6643 0.0423 0.6789 0.055 Uiso 1 1 calc R U
C120 C 0.7126(6) 0.0888(5) 0.7483(4) 0.0391(15) Uani 1 1 d . .
H116 H 0.6655 0.1576 0.7406 0.047 Uiso 1 1 calc R U
O1 O 0.1728(3) 0.7726(3) 0.2035(2) 0.0427(10) Uani 1 1 d . .
O2 O 0.0767(4) 0.8808(4) 0.2864(3) 0.0483(12) Uani 1 1 d . .
O3 O 0.6545(4) 0.5186(4) 0.3852(3) 0.0555(13) Uani 1 1 d . .
O4 O 0.5254(3) 0.5949(3) 0.3207(2) 0.0405(10) Uani 1 1 d . .
O5 O 0.6397(4) 0.2037(3) 0.5598(2) 0.0433(10) Uani 1 1 d . .
O6 O 0.8037(3) 0.1860(3) 0.5773(2) 0.0453(11) Uani 1 1 d . .
O7 O 1.1372(4) 0.1017(5) 0.7116(3) 0.0732(17) Uani 1 1 d . .
O8 O 1.2403(4) 0.1361(4) 0.5985(3) 0.0496(12) Uani 1 1 d . .
O9 O -0.1508(4) 0.9652(4) 0.2821(3) 0.0725(16) Uani 1 1 d . .
O10 O 0.5480(4) 0.8518(4) 0.5026(3) 0.0650(14) Uani 1 1 d . .
O11 O 0.6051(5) 0.9056(4) 0.6066(3) 0.0723(16) Uani 1 1 d . .
O12 O 0.6195(6) 0.6454(5) 0.5294(3) 0.0864(18) Uani 1 1 d . .
O13 O 0.6680(4) 0.8942(4) 0.3548(3) 0.0511(12) Uani 1 1 d . .
O14 O 0.9801(5) 0.8161(5) 0.1670(3) 0.0819(18) Uani 1 1 d . .
O15 O 0.7784(5) 0.1314(5) 0.3691(4) 0.0881(19) Uani 1 1 d . .
O16 O 1.0024(5) 0.0207(5) 0.3814(3) 0.0733(17) Uani 1 1 d . .
O17 O 0.4529(5) 0.0149(6) 0.3334(3) 0.099(2) Uani 1 1 d . .
O18 O 0.3395(5) 0.0130(4) 0.4837(3) 0.0686(16) Uani 1 1 d . .
O19 O 0.6705(4) 0.3385(4) 0.3643(3) 0.0517(11) Uani 1 1 d . .
O20 O 0.2247(4) 0.2567(4) 0.7384(3) 0.0598(13) Uani 1 1 d . .
O21 O 0.3908(5) 0.0309(5) 0.6745(4) 0.0832(18) Uani 1 1 d . .
O22 O 0.4515(5) 0.1879(5) 0.6777(3) 0.0887(19) Uani 1 1 d . .
O23 O 0.7195(6) 0.0235(5) 0.5164(4) 0.099(2) Uani 1 1 d . .
O24 O 0.9236(7) -0.0033(5) 0.5371(4) 0.110(3) Uani 1 1 d . .

loop_
_atom_site_aniso_label
_atom_site_aniso_U_11
_atom_site_aniso_U_22
_atom_site_aniso_U_33
_atom_site_aniso_U_23
_atom_site_aniso_U_13
_atom_site_aniso_U_12
Pd1 0.0203(2) 0.0202(2) 0.0216(2) -0.00317(16) -0.00271(17) -0.00776(17)
Pd2 0.0210(2) 0.0244(2) 0.0186(2) -0.00128(16) -0.00557(17) -0.00718(17)
Pd3 0.0218(2) 0.0236(2) 0.0198(2) -0.00196(16) -0.00580(17) -0.00543(17)
Pd4 0.0227(2) 0.0206(2) 0.0214(2) -0.00305(16) -0.00389(17) -0.00774(17)
S1 0.0323(7) 0.0224(7) 0.0285(7) -0.0060(5) -0.0009(6) -0.0096(6)
S2 0.0269(7) 0.0339(8) 0.0214(7) -0.0017(6) -0.0076(6) -0.0085(6)
S3 0.0279(8) 0.0313(8) 0.0269(8) -0.0052(6) -0.0112(6) -0.0045(6)
S4 0.0350(7) 0.0255(7) 0.0271(7) -0.0048(5) 0.0015(6) -0.0138(6)
N1 0.028(2) 0.025(3) 0.028(2) -0.0025(19) -0.0041(19) -0.011(2)
N2 0.027(3) 0.031(3) 0.020(2) -0.0066(19) -0.005(2) -0.005(2)
N3 0.024(2) 0.030(3) 0.022(3) 0.000(2) -0.005(2) -0.004(2)
N4 0.037(3) 0.019(2) 0.028(2) -0.0026(19) -0.010(2) -0.005(2)
P1 0.0243(7) 0.0254(8) 0.0241(8) 0.0004(6) -0.0060(6) -0.0106(6)
P2 0.0237(8) 0.0242(8) 0.0256(8) -0.0070(6) -0.0023(6) -0.0083(6)
P3 0.0239(8) 0.0348(9) 0.0206(8) -0.0029(6) -0.0036(6) -0.0083(7)
P4 0.0231(7) 0.0276(8) 0.0215(7) -0.0004(5) -0.0069(6) -0.0087(6)
P5 0.0277(8) 0.0303(8) 0.0223(8) -0.0039(6) -0.0044(6) -0.0077(7)
P6 0.0242(7) 0.0295(8) 0.0235(7) 0.0014(6) -0.0072(6) -0.0094(6)
P7 0.0235(8) 0.0260(8) 0.0257(8) -0.0059(6) -0.0030(7) -0.0089(7)
P8 0.0281(8) 0.0255(8) 0.0266(8) -0.0005(6) -0.0053(7) -0.0116(7)
C1 0.029(3) 0.040(3) 0.025(3) -0.008(2) -0.004(2) -0.015(3)
C2 0.032(3) 0.030(3) 0.023(3) -0.003(2) -0.002(2) -0.015(2)
C3 0.031(3) 0.032(3) 0.033(3) -0.008(2) 0.004(2) -0.017(2)
C4 0.024(3) 0.039(4) 0.028(3) -0.004(3) -0.002(3) -0.015(3)
C5 0.029(3) 0.035(4) 0.027(3) -0.005(3) -0.003(3) -0.013(3)
C6 0.025(3) 0.039(4) 0.027(3) -0.012(3) -0.001(3) -0.009(3)
C7 0.039(3) 0.032(3) 0.023(3) 0.002(2) -0.004(2) -0.024(3)
C8 0.037(3) 0.039(3) 0.030(3) 0.002(2) -0.012(3) -0.023(3)
C9 0.061(5) 0.068(5) 0.033(3) 0.002(3) -0.015(3) -0.045(4)
C10 0.082(6) 0.053(5) 0.054(5) -0.014(4) -0.009(4) -0.045(5)
C11 0.063(5) 0.032(4) 0.071(5) -0.006(4) -0.019(4) -0.022(4)
C12 0.035(4) 0.031(4) 0.050(4) -0.005(3) -0.011(3) -0.014(3)
C13 0.036(3) 0.025(3) 0.031(3) -0.004(2) -0.009(3) -0.011(3)
C14 0.046(4) 0.039(4) 0.024(3) 0.005(3) -0.011(3) -0.012(3)
C15 0.055(5) 0.051(5) 0.036(4) 0.004(3) -0.014(3) -0.012(4)
C16 0.062(5) 0.054(5) 0.043(4) 0.005(3) -0.033(4) -0.022(4)
C17 0.036(4) 0.051(4) 0.052(5) 0.002(3) -0.022(3) -0.013(3)
C18 0.040(4) 0.047(4) 0.035(4) -0.002(3) -0.008(3) -0.017(3)
C19 0.025(3) 0.029(3) 0.032(3) -0.011(3) -0.007(3) -0.007(3)
C20 0.031(4) 0.060(5) 0.039(4) -0.019(3) -0.004(3) -0.016(3)
C21 0.053(5) 0.074(6) 0.038(4) -0.013(4) -0.019(4) -0.019(4)
C22 0.043(4) 0.058(5) 0.052(5) -0.008(4) -0.023(4) -0.017(4)
C23 0.029(3) 0.054(5) 0.056(5) -0.018(4) -0.014(3) -0.008(3)
C24 0.035(4) 0.047(4) 0.037(4) -0.010(3) -0.008(3) -0.014(3)
C25 0.038(3) 0.026(3) 0.026(3) -0.011(2) 0.007(3) -0.016(3)
C26 0.041(4) 0.042(4) 0.038(4) -0.015(3) -0.002(3) -0.021(3)
C27 0.055(4) 0.036(4) 0.056(5) -0.019(3) 0.000(4) -0.027(4)
C28 0.048(4) 0.033(4) 0.041(4) 0.002(3) -0.006(3) -0.015(3)
C29 0.045(4) 0.041(4) 0.035(3) 0.000(3) -0.012(3) -0.017(3)
C30 0.034(3) 0.034(4) 0.034(3) -0.007(3) -0.007(3) -0.013(3)
C31 0.021(2) 0.025(3) 0.029(3) 0.000(2) -0.007(2) -0.003(2)
C32 0.019(3) 0.027(3) 0.025(3) -0.002(2) -0.003(2) -0.006(2)
C33 0.025(3) 0.038(3) 0.026(3) 0.002(2) -0.002(2) -0.014(2)
C34 0.025(3) 0.052(4) 0.027(3) -0.001(3) -0.002(3) -0.015(3)
C35 0.025(3) 0.055(4) 0.033(3) -0.001(3) -0.003(3) -0.016(3)
C36 0.032(3) 0.044(4) 0.026(3) 0.002(2) -0.011(2) -0.018(3)
C37 0.027(3) 0.046(4) 0.020(3) -0.004(3) -0.003(3) -0.009(3)
C38 0.036(3) 0.045(4) 0.031(3) 0.000(3) -0.012(3) -0.014(3)
C39 0.040(4) 0.054(5) 0.039(4) 0.016(3) -0.012(3) -0.018(3)
C40 0.048(4) 0.069(5) 0.025(4) 0.001(3) -0.010(3) -0.012(4)
C41 0.051(5) 0.075(6) 0.026(4) -0.015(3) -0.012(3) -0.014(4)
C42 0.044(4) 0.047(4) 0.026(3) -0.007(3) -0.008(3) -0.007(3)
C43 0.034(3) 0.031(3) 0.022(3) -0.007(2) 0.001(3) -0.003(3)
C44 0.035(4) 0.040(4) 0.055(5) -0.010(3) -0.003(3) -0.007(3)
C45 0.057(5) 0.034(4) 0.064(5) -0.009(4) -0.016(4) 0.003(4)
C46 0.072(6) 0.034(4) 0.051(5) -0.003(3) -0.017(4) -0.017(4)
C47 0.049(5) 0.045(5) 0.048(4) -0.011(3) -0.005(4) -0.015(4)
C48 0.035(3) 0.032(4) 0.038(4) -0.011(3) -0.001(3) -0.009(3)
C49 0.028(3) 0.027(3) 0.019(3) -0.003(2) -0.004(2) -0.007(2)
C50 0.028(3) 0.037(4) 0.034(3) -0.002(3) -0.009(3) -0.006(3)
C51 0.036(3) 0.031(3) 0.045(4) -0.001(3) -0.019(3) -0.005(3)
C52 0.057(4) 0.027(3) 0.035(3) -0.005(3) -0.009(3) -0.014(3)
C53 0.041(3) 0.035(4) 0.036(3) -0.002(3) -0.008(3) -0.019(3)
C54 0.032(3) 0.036(4) 0.026(3) -0.002(2) -0.007(2) -0.012(3)
C55 0.024(3) 0.035(3) 0.026(3) -0.003(2) -0.011(2) -0.011(2)
C56 0.047(4) 0.029(3) 0.030(3) 0.002(2) -0.019(3) -0.013(3)
C57 0.044(4) 0.030(3) 0.053(4) -0.009(3) -0.024(3) -0.008(3)
C58 0.032(3) 0.049(4) 0.038(3) -0.019(3) -0.011(3) -0.004(3)
C59 0.037(3) 0.050(4) 0.026(3) -0.005(3) -0.006(3) -0.012(3)
C60 0.030(3) 0.031(3) 0.023(3) 0.000(2) -0.010(2) -0.007(2)
C61 0.025(3) 0.032(3) 0.038(3) -0.004(2) -0.012(2) -0.007(2)
C62 0.019(3) 0.035(3) 0.027(3) -0.005(2) -0.004(2) -0.004(2)
C63 0.029(3) 0.037(3) 0.021(2) -0.008(2) -0.001(2) -0.005(2)
C64 0.026(3) 0.043(4) 0.026(3) -0.003(3) -0.002(3) -0.014(3)
C65 0.026(3) 0.052(4) 0.030(3) -0.002(3) -0.008(3) -0.014(3)
C66 0.024(3) 0.042(4) 0.034(3) 0.003(3) -0.007(2) -0.015(3)
C67 0.026(3) 0.043(4) 0.025(3) -0.005(3) -0.003(3) -0.010(3)
C68 0.046(4) 0.048(4) 0.041(4) -0.013(3) -0.013(3) -0.012(3)
C69 0.050(5) 0.073(6) 0.031(4) -0.020(4) -0.010(4) -0.010(4)
C70 0.033(4) 0.075(6) 0.024(4) 0.000(3) -0.007(3) -0.012(3)
C71 0.051(4) 0.050(4) 0.039(4) 0.010(3) -0.018(3) -0.020(3)
C72 0.048(4) 0.047(4) 0.030(3) 0.000(3) -0.015(3) -0.020(3)
C73 0.038(4) 0.029(3) 0.024(3) -0.004(2) -0.006(3) -0.007(3)
C74 0.036(4) 0.042(4) 0.084(7) -0.014(4) -0.003(4) -0.007(3)
C75 0.035(4) 0.041(5) 0.133(9) -0.014(5) -0.003(5) 0.002(4)
C76 0.055(5) 0.029(4) 0.086(6) -0.020(4) -0.003(5) -0.005(4)
C77 0.044(4) 0.035(4) 0.068(5) -0.005(3) -0.021(4) -0.016(3)
C78 0.045(4) 0.027(3) 0.048(4) -0.005(3) -0.020(3) -0.004(3)
C79 0.028(3) 0.026(3) 0.024(3) -0.001(2) -0.008(2) -0.005(2)
C80 0.032(3) 0.035(3) 0.033(3) 0.002(2) -0.014(3) -0.010(3)
C81 0.037(4) 0.046(4) 0.040(4) 0.001(3) -0.014(3) -0.002(3)
C82 0.053(4) 0.025(3) 0.037(3) 0.000(3) -0.011(3) -0.007(3)
C83 0.049(4) 0.041(4) 0.042(4) -0.002(3) -0.010(3) -0.020(3)
C84 0.039(3) 0.028(3) 0.035(3) 0.001(2) -0.013(3) -0.009(3)
C85 0.022(3) 0.033(3) 0.027(3) 0.000(2) -0.011(2) -0.011(2)
C86 0.022(3) 0.042(4) 0.034(3) -0.004(3) -0.004(2) -0.007(3)
C87 0.026(3) 0.074(6) 0.031(3) -0.014(3) -0.004(3) -0.013(3)
C88 0.035(4) 0.078(6) 0.056(5) -0.035(4) -0.004(3) -0.019(4)
C89 0.051(4) 0.046(4) 0.062(5) -0.022(4) -0.010(4) -0.015(3)
C90 0.051(4) 0.039(4) 0.043(4) -0.002(3) -0.013(3) -0.017(3)
C91 0.033(3) 0.036(3) 0.018(3) -0.001(2) -0.005(2) -0.008(3)
C92 0.035(3) 0.032(3) 0.019(3) -0.009(2) -0.002(2) -0.004(2)
C93 0.037(3) 0.030(3) 0.035(3) -0.011(2) -0.004(3) 0.003(2)
C94 0.023(3) 0.028(3) 0.038(4) -0.009(3) -0.001(3) -0.008(3)
C95 0.023(3) 0.042(4) 0.029(3) -0.009(3) 0.001(3) -0.012(3)
C96 0.028(3) 0.040(4) 0.037(4) -0.004(3) -0.004(3) -0.018(3)
C97 0.022(3) 0.021(3) 0.027(3) -0.007(2) -0.005(2) -0.003(2)
C98 0.038(3) 0.031(3) 0.041(4) -0.006(3) -0.013(3) -0.015(3)
C99 0.033(3) 0.033(4) 0.046(4) 0.000(3) -0.013(3) -0.008(3)
C100 0.045(4) 0.027(3) 0.041(4) -0.005(3) -0.001(3) -0.013(3)
C101 0.056(4) 0.032(4) 0.033(3) -0.007(3) -0.003(3) -0.025(3)
C102 0.037(4) 0.036(4) 0.028(3) -0.007(3) -0.006(3) -0.018(3)
C103 0.028(3) 0.030(3) 0.029(3) -0.006(3) -0.006(3) -0.011(3)
C104 0.038(4) 0.054(5) 0.032(4) -0.016(3) -0.002(3) -0.017(3)
C105 0.056(5) 0.076(6) 0.024(3) -0.014(3) -0.005(3) -0.023(4)
C106 0.055(5) 0.052(5) 0.039(4) -0.007(3) -0.026(4) -0.016(4)
C107 0.030(3) 0.050(4) 0.048(4) -0.012(3) -0.014(3) -0.009(3)
C108 0.029(3) 0.046(4) 0.032(4) -0.014(3) -0.006(3) -0.005(3)
C109 0.035(3) 0.035(4) 0.027(3) 0.004(3) -0.010(3) -0.017(3)
C110 0.034(4) 0.045(4) 0.042(4) 0.005(3) -0.007(3) -0.012(3)
C111 0.054(5) 0.060(5) 0.033(4) 0.013(3) -0.018(4) -0.014(4)
C112 0.055(5) 0.055(5) 0.045(5) 0.005(4) -0.025(4) -0.009(4)
C113 0.042(4) 0.063(5) 0.050(5) 0.003(4) -0.016(4) -0.019(4)
C114 0.030(3) 0.044(4) 0.035(4) 0.008(3) -0.013(3) -0.013(3)
C115 0.031(3) 0.023(3) 0.033(3) 0.001(2) -0.006(3) -0.017(2)
C116 0.041(4) 0.026(3) 0.040(4) 0.001(3) -0.017(3) -0.016(3)
C117 0.048(4) 0.023(3) 0.064(5) -0.004(3) -0.021(4) -0.011(3)
C118 0.061(4) 0.035(4) 0.048(4) -0.006(3) -0.018(3) -0.023(3)
C119 0.061(5) 0.037(4) 0.050(4) 0.007(3) -0.030(4) -0.024(3)
C120 0.047(4) 0.032(3) 0.042(4) 0.004(3) -0.020(3) -0.016(3)
O1 0.036(2) 0.053(3) 0.046(2) -0.023(2) -0.0054(19) -0.017(2)
O2 0.028(2) 0.056(3) 0.058(3) -0.032(2) 0.000(2) -0.008(2)
O3 0.050(3) 0.049(3) 0.068(3) 0.028(2) -0.032(2) -0.026(2)
O4 0.037(2) 0.043(3) 0.044(2) 0.0059(19) -0.0139(19) -0.0210(19)
O5 0.042(2) 0.034(3) 0.047(3) -0.0069(19) -0.008(2) -0.009(2)
O6 0.039(2) 0.043(3) 0.044(2) -0.0129(19) -0.021(2) 0.0062(19)
O7 0.040(3) 0.113(5) 0.036(3) 0.015(3) -0.012(2) -0.010(3)
O8 0.032(2) 0.054(3) 0.043(3) -0.011(2) -0.001(2) -0.001(2)
O9 0.041(3) 0.080(4) 0.092(4) 0.001(3) -0.019(3) -0.024(3)
O10 0.059(3) 0.059(3) 0.063(3) -0.009(3) -0.010(3) -0.013(3)
O11 0.078(4) 0.053(3) 0.064(3) -0.010(3) -0.028(3) 0.006(3)
O12 0.091(4) 0.088(5) 0.068(4) -0.006(3) -0.029(3) -0.016(4)
O13 0.056(3) 0.044(3) 0.053(3) -0.010(2) -0.013(2) -0.017(2)
O14 0.081(4) 0.096(5) 0.082(4) -0.021(3) -0.047(4) -0.018(3)
O15 0.066(4) 0.063(4) 0.128(5) -0.013(4) -0.028(4) -0.015(3)
O16 0.060(3) 0.075(4) 0.086(4) -0.041(3) -0.015(3) -0.012(3)
O17 0.066(4) 0.145(7) 0.054(4) -0.007(4) -0.012(3) -0.015(4)
O18 0.073(4) 0.073(4) 0.052(3) -0.019(3) -0.009(3) -0.019(3)
O19 0.049(3) 0.045(3) 0.053(3) -0.004(2) -0.017(2) -0.007(2)
O20 0.066(3) 0.060(3) 0.057(3) -0.016(2) -0.016(3) -0.022(3)
O21 0.060(3) 0.081(4) 0.108(5) -0.028(4) -0.024(3) -0.015(3)
O22 0.073(4) 0.098(5) 0.082(4) 0.014(4) -0.012(3) -0.041(4)
O23 0.099(5) 0.075(5) 0.115(5) -0.047(4) 0.018(4) -0.041(4)
O24 0.114(6) 0.056(4) 0.106(5) -0.029(4) -0.006(4) 0.012(4)

loop_
_atom_type_symbol
_atom_type_description
_atom_type_scat_dispersion_real
_atom_type_scat_dispersion_imag
_atom_type_scat_source
Pd Pd -0.9988 1.0072 'International Tables Vol C Tables 4.2.6.8 and 6.1.1.4'
S S 0.1246 0.1234 'International Tables Vol C Tables 4.2.6.8 and 6.1.1.4'
N N 0.0061 0.0033 'International Tables Vol C Tables 4.2.6.8 and 6.1.1.4'
P P 0.1023 0.0942 'International Tables Vol C Tables 4.2.6.8 and 6.1.1.4'
C C 0.0033 0.0016 'International Tables Vol C Tables 4.2.6.8 and 6.1.1.4'
H H 0.0000 0.0000 'International Tables Vol C Tables 4.2.6.8 and 6.1.1.4'
O O 0.0106 0.0060 'International Tables Vol C Tables 4.2.6.8 and 6.1.1.4'

loop_
_geom_angle_atom_site_label_1
_geom_angle_atom_site_label_2
_geom_angle_atom_site_label_3
_geom_angle
N1 Pd1 P1 173.45(14)
N1 Pd1 P2 95.09(13)
P1 Pd1 P2 90.30(6)
N1 Pd1 S1 85.31(13)
P1 Pd1 S1 89.83(6)
P2 Pd1 S1 172.51(6)
N2 Pd2 P3 174.47(14)
N2 Pd2 P4 93.19(14)
P3 Pd2 P4 89.88(6)
N2 Pd2 S2 85.87(14)
P3 Pd2 S2 91.20(6)
P4 Pd2 S2 177.94(6)
N3 Pd3 P5 169.89(14)
N3 Pd3 P6 91.78(14)
P5 Pd3 P6 90.83(6)
N3 Pd3 S3 86.36(14)
P5 Pd3 S3 91.14(6)
P6 Pd3 S3 177.97(6)
N4 Pd4 P7 176.26(13)
N4 Pd4 P8 93.83(13)
P7 Pd4 P8 89.90(6)
N4 Pd4 S4 85.12(13)
P7 Pd4 S4 91.17(5)
P8 Pd4 S4 176.13(6)
C1 S1 Pd1 97.97(19)
C31 S2 Pd2 97.43(17)
C61 S3 Pd3 94.97(18)
C91 S4 Pd4 98.66(19)
C2 N1 Pd1 113.7(3)
C2 N1 H1A 108.8
Pd1 N1 H1A 108.8
C2 N1 H1B 108.8
Pd1 N1 H1B 108.8
H1A N1 H1B 107.7
C32 N2 Pd2 112.0(3)
C32 N2 H2A 109.2
Pd2 N2 H2A 109.2
C32 N2 H2B 109.2
Pd2 N2 H2B 109.2
H2A N2 H2B 107.9
C62 N3 Pd3 114.4(4)
C62 N3 H3A 108.7
Pd3 N3 H3A 108.7
C62 N3 H3B 108.7
Pd3 N3 H3B 108.7
H3A N3 H3B 107.6
C92 N4 Pd4 114.5(3)
C92 N4 H4A 108.6
Pd4 N4 H4A 108.6
C92 N4 H4B 108.6
Pd4 N4 H4B 108.6
H4A N4 H4B 107.6
C7 P1 C13 106.4(3)
C7 P1 C4 103.3(3)
C13 P1 C4 106.1(3)
C7 P1 Pd1 112.65(19)
C13 P1 Pd1 112.02(19)
C4 P1 Pd1 115.5(2)
C19 P2 C25 104.9(3)
C19 P2 C6 107.1(3)
C25 P2 C6 100.5(3)
C19 P2 Pd1 110.9(2)
C25 P2 Pd1 115.2(2)
C6 P2 Pd1 117.0(2)
C43 P3 C37 105.6(3)
C43 P3 C34 107.8(3)
C37 P3 C34 100.4(3)
C43 P3 Pd2 109.30(19)
C37 P3 Pd2 117.8(2)
C34 P3 Pd2 115.1(2)
C49 P4 C55 108.0(3)
C49 P4 C36 106.1(3)
C55 P4 C36 102.0(3)
C49 P4 Pd2 114.2(2)
C55 P4 Pd2 112.05(19)
C36 P4 Pd2 113.6(2)
C73 P5 C67 106.1(3)
C73 P5 C64 107.7(3)
C67 P5 C64 99.6(3)
C73 P5 Pd3 107.5(2)
C67 P5 Pd3 117.4(2)
C64 P5 Pd3 117.7(2)
C79 P6 C85 107.6(3)
C79 P6 C66 106.0(3)
C85 P6 C66 102.1(3)
C79 P6 Pd3 110.3(2)
C85 P6 Pd3 114.08(19)
C66 P6 Pd3 116.1(2)
C103 P7 C97 106.0(3)
C103 P7 C94 107.1(3)
C97 P7 C94 99.9(3)
C103 P7 Pd4 111.2(2)
C97 P7 Pd4 116.0(2)
C94 P7 Pd4 115.7(2)
C109 P8 C115 105.4(3)
C109 P8 C96 107.0(3)
C115 P8 C96 103.7(3)
C109 P8 Pd4 111.94(19)
C115 P8 Pd4 111.82(19)
C96 P8 Pd4 116.2(2)
C2 C1 S1 111.5(4)
C2 C1 H1 109.3
S1 C1 H1 109.3
C2 C1 H2 109.3
S1 C1 H2 109.3
H1 C1 H2 108.0
N1 C2 C1 108.5(4)
N1 C2 C3 110.6(4)
C1 C2 C3 115.7(5)
N1 C2 H3 107.2
C1 C2 H3 107.2
C3 C2 H3 107.2
O2 C3 O1 125.6(6)
O2 C3 C2 117.4(5)
O1 C3 C2 116.9(5)
C5 C4 P1 114.5(4)
C5 C4 H4 108.6
P1 C4 H4 108.6
C5 C4 H5 108.6
P1 C4 H5 108.6
H4 C4 H5 107.6
C4 C5 C6 114.4(5)
C4 C5 H6 108.7
C6 C5 H6 108.7
C4 C5 H7 108.7
C6 C5 H7 108.7
H6 C5 H7 107.6
C5 C6 P2 115.1(5)
C5 C6 H8 108.5
P2 C6 H8 108.5
C5 C6 H9 108.5
P2 C6 H9 108.5
H8 C6 H9 107.5
C12 C7 C8 120.3(6)
C12 C7 P1 121.5(5)
C8 C7 P1 117.8(5)
C7 C8 C9 118.7(7)
C7 C8 H10 120.7
C9 C8 H10 120.7
C10 C9 C8 119.4(7)
C10 C9 H11 120.3
C8 C9 H11 120.3
C9 C10 C11 122.1(7)
C9 C10 H12 118.9
C11 C10 H12 118.9
C12 C11 C10 119.4(7)
C12 C11 H13 120.3
C10 C11 H13 120.3
C11 C12 C7 120.1(7)
C11 C12 H14 119.9
C7 C12 H14 119.9
C14 C13 C18 120.0(7)
C14 C13 P1 122.4(5)
C18 C13 P1 117.6(5)
C13 C14 C15 120.1(7)
C13 C14 H15 120.0
C15 C14 H15 120.0
C14 C15 C16 119.9(7)
C14 C15 H16 120.1
C16 C15 H16 120.1
C17 C16 C15 119.6(7)
C17 C16 H17 120.2
C15 C16 H17 120.2
C18 C17 C16 119.6(7)
C18 C17 H18 120.2
C16 C17 H18 120.2
C17 C18 C13 120.7(7)
C17 C18 H19 119.7
C13 C18 H19 119.7
C24 C19 C20 117.9(6)
C24 C19 P2 118.0(5)
C20 C19 P2 124.0(5)
C21 C20 C19 120.7(7)
C21 C20 H20 119.7
C19 C20 H20 119.7
C22 C21 C20 120.6(7)
C22 C21 H21 119.7
C20 C21 H21 119.7
C21 C22 C23 120.4(7)
C21 C22 H22 119.8
C23 C22 H22 119.8
C22 C23 C24 118.9(7)
C22 C23 H23 120.5
C24 C23 H23 120.5
C19 C24 C23 121.4(7)
C19 C24 H24 119.3
C23 C24 H24 119.3
C26 C25 C30 118.2(6)
C26 C25 P2 123.9(6)
C30 C25 P2 117.7(4)
C25 C26 C27 120.4(7)
C25 C26 H25 119.8
C27 C26 H25 119.8
C28 C27 C26 120.1(6)
C28 C27 H26 120.0
C26 C27 H26 120.0
C29 C28 C27 119.5(6)
C29 C28 H27 120.3
C27 C28 H27 120.3
C30 C29 C28 120.7(7)
C30 C29 H28 119.7
C28 C29 H28 119.7
C29 C30 C25 121.1(6)
C29 C30 H29 119.4
C25 C30 H29 119.4
C32 C31 S2 111.4(4)
C32 C31 H30 109.4
S2 C31 H30 109.4
C32 C31 H31 109.4
S2 C31 H31 109.4
H30 C31 H31 108.0
N2 C32 C31 108.2(4)
N2 C32 C33 110.5(5)
C31 C32 C33 114.3(5)
N2 C32 H32 107.9
C31 C32 H32 107.9
C33 C32 H32 107.9
O4 C33 O3 125.8(5)
O4 C33 C32 116.9(5)
O3 C33 C32 117.2(5)
C35 C34 P3 118.1(4)
C35 C34 H33 107.8
P3 C34 H33 107.8
C35 C34 H34 107.8
P3 C34 H34 107.8
H33 C34 H34 107.1
C36 C35 C34 113.3(6)
C36 C35 H35 108.9
C34 C35 H35 108.9
C36 C35 H36 108.9
C34 C35 H36 108.9
H35 C35 H36 107.7
C35 C36 P4 115.4(4)
C35 C36 H37 108.4
P4 C36 H37 108.4
C35 C36 H38 108.4
P4 C36 H38 108.4
H37 C36 H38 107.5
C42 C37 C38 119.4(6)
C42 C37 P3 122.0(5)
C38 C37 P3 118.5(5)
C39 C38 C37 119.4(7)
C39 C38 H39 120.3
C37 C38 H39 120.3
C40 C39 C38 119.8(7)
C40 C39 H40 120.1
C38 C39 H40 120.1
C41 C40 C39 121.2(7)
C41 C40 H41 119.4
C39 C40 H41 119.4
C40 C41 C42 119.0(7)
C40 C41 H42 120.5
C42 C41 H42 120.5
C37 C42 C41 121.1(7)
C37 C42 H43 119.4
C41 C42 H43 119.4
C44 C43 C48 118.4(6)
C44 C43 P3 123.4(5)
C48 C43 P3 118.2(5)
C45 C44 C43 120.6(7)
C45 C44 H44 119.7
C43 C44 H44 119.7
C46 C45 C44 120.5(7)
C46 C45 H45 119.7
C44 C45 H45 119.7
C45 C46 C47 119.1(7)
C45 C46 H46 120.5
C47 C46 H46 120.5
C48 C47 C46 120.1(7)
C48 C47 H47 120.0
C46 C47 H47 120.0
C47 C48 C43 121.3(7)
C47 C48 H48 119.3
C43 C48 H48 119.3
C50 C49 C54 118.3(6)
C50 C49 P4 122.6(4)
C54 C49 P4 118.9(5)
C51 C50 C49 120.5(6)
C51 C50 H49 119.8
C49 C50 H49 119.8
C52 C51 C50 120.5(6)
C52 C51 H50 119.8
C50 C51 H50 119.8
C51 C52 C53 119.8(6)
C51 C52 H51 120.1
C53 C52 H51 120.1
C54 C53 C52 120.4(6)
C54 C53 H52 119.8
C52 C53 H52 119.8
C53 C54 C49 120.4(6)
C53 C54 H53 119.8
C49 C54 H53 119.8
C56 C55 C60 119.7(5)
C56 C55 P4 117.4(4)
C60 C55 P4 122.8(5)
C55 C56 C57 120.5(6)
C55 C56 H54 119.7
C57 C56 H54 119.7
C58 C57 C56 119.3(6)
C58 C57 H55 120.4
C56 C57 H55 120.4
C59 C58 C57 121.0(6)
C59 C58 H56 119.5
C57 C58 H56 119.5
C58 C59 C60 119.4(6)
C58 C59 H57 120.3
C60 C59 H57 120.3
C55 C60 C59 120.1(6)
C55 C60 H58 119.9
C59 C60 H58 119.9
C62 C61 S3 111.3(4)
C62 C61 H59 109.4
S3 C61 H59 109.4
C62 C61 H60 109.4
S3 C61 H60 109.4
H59 C61 H60 108.0
N3 C62 C61 109.6(5)
N3 C62 C63 109.6(5)
C61 C62 C63 113.1(5)
N3 C62 H61 108.1
C61 C62 H61 108.1
C63 C62 H61 108.1
O5 C63 O6 126.6(6)
O5 C63 C62 117.6(5)
O6 C63 C62 115.7(5)
C65 C64 P5 118.1(4)
C65 C64 H62 107.8
P5 C64 H62 107.8
C65 C64 H63 107.8
P5 C64 H63 107.8
H62 C64 H63 107.1
C66 C65 C64 115.2(6)
C66 C65 H64 108.5
C64 C65 H64 108.5
C66 C65 H65 108.5
C64 C65 H65 108.5
H64 C65 H65 107.5
C65 C66 P6 113.2(4)
C65 C66 H66 108.9
P6 C66 H66 108.9
C65 C66 H67 108.9
P6 C66 H67 108.9
H66 C66 H67 107.7
C72 C67 C68 119.3(6)
C72 C67 P5 120.0(5)
C68 C67 P5 120.5(5)
C67 C68 C69 119.5(7)
C67 C68 H68 120.2
C69 C68 H68 120.2
C70 C69 C68 120.5(7)
C70 C69 H69 119.7
C68 C69 H69 119.7
C69 C70 C71 120.2(7)
C69 C70 H70 119.9
C71 C70 H70 119.9
C70 C71 C72 119.5(7)
C70 C71 H71 120.3
C72 C71 H71 120.3
C67 C72 C71 120.8(7)
C67 C72 H72 119.6
C71 C72 H72 119.6
C78 C73 C74 118.5(6)
C78 C73 P5 119.2(5)
C74 C73 P5 122.3(5)
C75 C74 C73 119.8(7)
C75 C74 H73 120.1
C73 C74 H73 120.1
C76 C75 C74 121.6(8)
C76 C75 H74 119.2
C74 C75 H74 119.2
C75 C76 C77 118.4(7)
C75 C76 H75 120.8
C77 C76 H75 120.8
C78 C77 C76 121.9(7)
C78 C77 H76 119.1
C76 C77 H76 119.1
C77 C78 C73 119.9(7)
C77 C78 H77 120.0
C73 C78 H77 120.0
C84 C79 C80 118.5(5)
C84 C79 P6 119.1(5)
C80 C79 P6 122.0(4)
C81 C80 C79 120.6(6)
C81 C80 H78 119.7
C79 C80 H78 119.7
C82 C81 C80 120.1(6)
C82 C81 H79 119.9
C80 C81 H79 119.9
C81 C82 C83 119.6(6)
C81 C82 H80 120.2
C83 C82 H80 120.2
C82 C83 C84 120.8(6)
C82 C83 H81 119.6
C84 C83 H81 119.6
C83 C84 C79 120.3(6)
C83 C84 H82 119.8
C79 C84 H82 119.8
C86 C85 C90 118.8(6)
C86 C85 P6 123.1(5)
C90 C85 P6 118.1(5)
C85 C86 C87 120.6(6)
C85 C86 H83 119.7
C87 C86 H83 119.7
C88 C87 C86 120.5(7)
C88 C87 H84 119.7
C86 C87 H84 119.7
C87 C88 C89 119.8(7)
C87 C88 H85 120.1
C89 C88 H85 120.1
C90 C89 C88 120.1(7)
C90 C89 H86 120.0
C88 C89 H86 120.0
C89 C90 C85 120.2(6)
C89 C90 H87 119.9
C85 C90 H87 119.9
C92 C91 S4 111.7(4)
C92 C91 H88 109.3
S4 C91 H88 109.3
C92 C91 H89 109.3
S4 C91 H89 109.3
H88 C91 H89 107.9
N4 C92 C91 108.6(4)
N4 C92 C93 111.1(4)
C91 C92 C93 112.6(5)
N4 C92 H90 108.2
C91 C92 H90 108.2
C93 C92 H90 108.2
O7 C93 O8 125.8(6)
O7 C93 C92 119.3(5)
O8 C93 C92 114.9(5)
C95 C94 P7 116.0(4)
C95 C94 H91 108.3
P7 C94 H91 108.3
C95 C94 H92 108.3
P7 C94 H92 108.3
H91 C94 H92 107.4
C96 C95 C94 113.3(5)
C96 C95 H93 108.9
C94 C95 H93 108.9
C96 C95 H94 108.9
C94 C95 H94 108.9
H93 C95 H94 107.7
C95 C96 P8 114.1(4)
C95 C96 H95 108.7
P8 C96 H95 108.7
C95 C96 H96 108.7
P8 C96 H96 108.7
H95 C96 H96 107.6
C98 C97 C102 119.9(6)
C98 C97 P7 118.0(4)
C102 C97 P7 122.1(5)
C97 C98 C99 120.7(6)
C97 C98 H97 119.7
C99 C98 H97 119.7
C98 C99 C100 119.9(7)
C98 C99 H98 120.1
C100 C99 H98 120.1
C99 C100 C101 120.4(6)
C99 C100 H99 119.8
C101 C100 H99 119.8
C100 C101 C102 119.5(6)
C100 C101 H100 120.3
C102 C101 H100 120.3
C97 C102 C101 119.7(6)
C97 C102 H101 120.1
C101 C102 H101 120.1
C104 C103 C108 119.0(6)
C104 C103 P7 123.7(5)
C108 C103 P7 117.3(5)
C103 C104 C105 120.0(7)
C103 C104 H102 120.0
C105 C104 H102 120.0
C106 C105 C104 120.8(7)
C106 C105 H103 119.6
C104 C105 H103 119.6
C105 C106 C107 119.2(7)
C105 C106 H104 120.4
C107 C106 H104 120.4
C108 C107 C106 121.0(7)
C108 C107 H105 119.5
C106 C107 H105 119.5
C107 C108 C103 119.9(6)
C107 C108 H106 120.0
C103 C108 H106 120.0
C114 C109 C110 118.1(6)
C114 C109 P8 118.0(5)
C110 C109 P8 124.0(5)
C111 C110 C109 120.1(7)
C111 C110 H107 119.9
C109 C110 H107 119.9
C112 C111 C110 120.6(7)
C112 C111 H108 119.7
C110 C111 H108 119.7
C111 C112 C113 120.3(8)
C111 C112 H109 119.8
C113 C112 H109 119.8
C112 C113 C114 120.2(7)
C112 C113 H110 119.9
C114 C113 H110 119.9
C113 C114 C109 120.6(6)
C113 C114 H111 119.7
C109 C114 H111 119.7
C120 C115 C116 118.8(6)
C120 C115 P8 119.4(5)
C116 C115 P8 121.6(5)
C115 C116 C117 119.3(6)
C115 C116 H112 120.3
C117 C116 H112 120.3
C118 C117 C116 120.4(6)
C118 C117 H113 119.8
C116 C117 H113 119.8
C117 C118 C119 119.5(6)
C117 C118 H114 120.3
C119 C118 H114 120.3
C120 C119 C118 120.3(7)
C120 C119 H115 119.9
C118 C119 H115 119.9
C119 C120 C115 121.5(6)
C119 C120 H116 119.2
C115 C120 H116 119.2

loop_
_geom_bond_atom_site_label_1
_geom_bond_atom_site_label_2
_geom_bond_distance
Pd1 N1 2.121(4)
Pd1 P1 2.2461(15)
Pd1 P2 2.2923(16)
Pd1 S1 2.3145(15)
Pd2 N2 2.108(5)
Pd2 P3 2.2390(16)
Pd2 P4 2.2874(16)
Pd2 S2 2.3118(16)
Pd3 N3 2.112(5)
Pd3 P5 2.2365(16)
Pd3 P6 2.2819(16)
Pd3 S3 2.3179(17)
Pd4 N4 2.106(5)
Pd4 P7 2.2434(16)
Pd4 P8 2.2867(15)
Pd4 S4 2.3048(14)
S1 C1 1.825(6)
S2 C31 1.825(5)
S3 C61 1.824(5)
S4 C91 1.827(6)
N1 C2 1.485(7)
N1 H1A 0.9100
N1 H1B 0.9100
N2 C32 1.486(7)
N2 H2A 0.9100
N2 H2B 0.9100
N3 C62 1.490(7)
N3 H3A 0.9100
N3 H3B 0.9100
N4 C92 1.478(7)
N4 H4A 0.9100
N4 H4B 0.9100
P1 C7 1.818(6)
P1 C13 1.826(7)
P1 C4 1.828(6)
P2 C19 1.804(6)
P2 C25 1.805(6)
P2 C6 1.821(6)
P3 C43 1.820(6)
P3 C37 1.831(6)
P3 C34 1.840(6)
P4 C49 1.809(6)
P4 C55 1.820(6)
P4 C36 1.821(6)
P5 C73 1.809(6)
P5 C67 1.815(7)
P5 C64 1.825(6)
P6 C79 1.801(6)
P6 C85 1.814(6)
P6 C66 1.825(6)
P7 C103 1.811(6)
P7 C97 1.820(6)
P7 C94 1.834(6)
P8 C109 1.789(7)
P8 C115 1.812(6)
P8 C96 1.820(6)
C1 C2 1.508(7)
C1 H1 0.9900
C1 H2 0.9900
C2 C3 1.521(8)
C2 H3 1.0000
C3 O2 1.239(7)
C3 O1 1.248(7)
C4 C5 1.520(8)
C4 H4 0.9900
C4 H5 0.9900
C5 C6 1.524(8)
C5 H6 0.9900
C5 H7 0.9900
C6 H8 0.9900
C6 H9 0.9900
C7 C12 1.394(9)
C7 C8 1.397(9)
C8 C9 1.399(9)
C8 H10 0.9500
C9 C10 1.354(11)
C9 H11 0.9500
C10 C11 1.385(12)
C10 H12 0.9500
C11 C12 1.355(10)
C11 H13 0.9500
C12 H14 0.9500
C13 C14 1.367(9)
C13 C18 1.386(9)
C14 C15 1.379(10)
C14 H15 0.9500
C15 C16 1.397(11)
C15 H16 0.9500
C16 C17 1.383(10)
C16 H17 0.9500
C17 C18 1.368(10)
C17 H18 0.9500
C18 H19 0.9500
C19 C24 1.380(9)
C19 C20 1.394(9)
C20 C21 1.369(10)
C20 H20 0.9500
C21 C22 1.368(11)
C21 H21 0.9500
C22 C23 1.374(11)
C22 H22 0.9500
C23 C24 1.391(10)
C23 H23 0.9500
C24 H24 0.9500
C25 C26 1.377(8)
C25 C30 1.397(9)
C26 C27 1.393(10)
C26 H25 0.9500
C27 C28 1.383(11)
C27 H26 0.9500
C28 C29 1.365(9)
C28 H27 0.9500
C29 C30 1.365(9)
C29 H28 0.9500
C30 H29 0.9500
C31 C32 1.504(7)
C31 H30 0.9900
C31 H31 0.9900
C32 C33 1.535(8)
C32 H32 1.0000
C33 O4 1.245(7)
C33 O3 1.251(7)
C34 C35 1.527(9)
C34 H33 0.9900
C34 H34 0.9900
C35 C36 1.524(9)
C35 H35 0.9900
C35 H36 0.9900
C36 H37 0.9900
C36 H38 0.9900
C37 C42 1.371(9)
C37 C38 1.391(9)
C38 C39 1.390(9)
C38 H39 0.9500
C39 C40 1.372(11)
C39 H40 0.9500
C40 C41 1.364(12)
C40 H41 0.9500
C41 C42 1.384(10)
C41 H42 0.9500
C42 H43 0.9500
C43 C44 1.381(9)
C43 C48 1.386(9)
C44 C45 1.380(10)
C44 H44 0.9500
C45 C46 1.377(12)
C45 H45 0.9500
C46 C47 1.389(11)
C46 H46 0.9500
C47 C48 1.367(10)
C47 H47 0.9500
C48 H48 0.9500
C49 C50 1.387(8)
C49 C54 1.396(8)
C50 C51 1.371(9)
C50 H49 0.9500
C51 C52 1.361(9)
C51 H50 0.9500
C52 C53 1.380(9)
C52 H51 0.9500
C53 C54 1.358(9)
C53 H52 0.9500
C54 H53 0.9500
C55 C56 1.379(8)
C55 C60 1.386(8)
C56 C57 1.382(9)
C56 H54 0.9500
C57 C58 1.382(9)
C57 H55 0.9500
C58 C59 1.376(10)
C58 H56 0.9500
C59 C60 1.387(8)
C59 H57 0.9500
C60 H58 0.9500
C61 C62 1.506(8)
C61 H59 0.9900
C61 H60 0.9900
C62 C63 1.526(8)
C62 H61 1.0000
C63 O5 1.248(7)
C63 O6 1.248(7)
C64 C65 1.533(9)
C64 H62 0.9900
C64 H63 0.9900
C65 C66 1.528(9)
C65 H64 0.9900
C65 H65 0.9900
C66 H66 0.9900
C66 H67 0.9900
C67 C72 1.379(9)
C67 C68 1.389(9)
C68 C69 1.397(10)
C68 H68 0.9500
C69 C70 1.372(11)
C69 H69 0.9500
C70 C71 1.376(11)
C70 H70 0.9500
C71 C72 1.395(9)
C71 H71 0.9500
C72 H72 0.9500
C73 C78 1.386(9)
C73 C74 1.395(10)
C74 C75 1.378(12)
C74 H73 0.9500
C75 C76 1.360(12)
C75 H74 0.9500
C76 C77 1.371(11)
C76 H75 0.9500
C77 C78 1.368(10)
C77 H76 0.9500
C78 H77 0.9500
C79 C84 1.386(8)
C79 C80 1.395(8)
C80 C81 1.390(9)
C80 H78 0.9500
C81 C82 1.376(10)
C81 H79 0.9500
C82 C83 1.377(10)
C82 H80 0.9500
C83 C84 1.386(9)
C83 H81 0.9500
C84 H82 0.9500
C85 C86 1.365(8)
C85 C90 1.406(9)
C86 C87 1.377(9)
C86 H83 0.9500
C87 C88 1.371(11)
C87 H84 0.9500
C88 C89 1.374(11)
C88 H85 0.9500
C89 C90 1.371(10)
C89 H86 0.9500
C90 H87 0.9500
C91 C92 1.511(8)
C91 H88 0.9900
C91 H89 0.9900
C92 C93 1.542(9)
C92 H90 1.0000
C93 O7 1.219(7)
C93 O8 1.257(7)
C94 C95 1.526(8)
C94 H91 0.9900
C94 H92 0.9900
C95 C96 1.524(9)
C95 H93 0.9900
C95 H94 0.9900
C96 H95 0.9900
C96 H96 0.9900
C97 C98 1.365(9)
C97 C102 1.390(8)
C98 C99 1.376(9)
C98 H97 0.9500
C99 C100 1.377(9)
C99 H98 0.9500
C100 C101 1.379(10)
C100 H99 0.9500
C101 C102 1.390(9)
C101 H100 0.9500
C102 H101 0.9500
C103 C104 1.384(9)
C103 C108 1.417(8)
C104 C105 1.392(10)
C104 H102 0.9500
C105 C106 1.374(11)
C105 H103 0.9500
C106 C107 1.395(10)
C106 H104 0.9500
C107 C108 1.364(10)
C107 H105 0.9500
C108 H106 0.9500
C109 C114 1.394(9)
C109 C110 1.413(9)
C110 C111 1.377(10)
C110 H107 0.9500
C111 C112 1.368(11)
C111 H108 0.9500
C112 C113 1.374(11)
C112 H109 0.9500
C113 C114 1.382(10)
C113 H110 0.9500
C114 H111 0.9500
C115 C120 1.374(9)
C115 C116 1.390(9)
C116 C117 1.410(9)
C116 H112 0.9500
C117 C118 1.366(10)
C117 H113 0.9500
C118 C119 1.381(10)
C118 H114 0.9500
C119 C120 1.368(9)
C119 H115 0.9500
C120 H116 0.9500

loop_
_geom_hbond_atom_site_label_D
_geom_hbond_atom_site_label_H
_geom_hbond_atom_site_label_A
_geom_hbond_distance_DH
_geom_hbond_distance_HA
_geom_hbond_distance_DA
_geom_hbond_angle_DHA
_geom_hbond_site_symmetry_A
N1 H1B O4 0.91 1.99 2.895(6) 173.5 .
N2 H2A O12 0.91 2.54 3.215(8) 131.2 .
N2 H2B O13 0.91 2.19 3.038(7) 154.4 .
N3 H3B O3 0.91 2.26 3.051(6) 145.5 .
N4 H4B O6 0.91 1.97 2.872(6) 168.5 .
C8 H10 S2 0.95 2.95 3.828(7) 153.4 .
C24 H24 O1 0.95 2.36 3.284(8) 164.7 .
C30 H29 S2 0.95 2.84 3.778(6) 169.4 .
C36 H37 O1 0.99 2.42 3.334(8) 153.6 1_655
C38 H39 O14 0.95 2.32 3.261(9) 172.0 .
C54 H53 O3 0.95 2.62 3.543(8) 162.8 .
C61 H59 O12 0.99 2.54 3.494(9) 162.5 .
C64 H62 O20 0.99 2.46 3.357(9) 151.0 .
C78 H77 S3 0.95 3.03 3.828(7) 142.5 .
C86 H83 O4 0.95 2.59 3.209(7) 122.8 .
C98 H97 S3 0.95 2.84 3.794(6) 178.5 .
C108 H106 O20 0.95 2.56 3.260(8) 130.4 1_655
C114 H111 O7 0.95 2.29 3.222(8) 167.2 .

loop_
_geom_torsion_atom_site_label_1
_geom_torsion_atom_site_label_2
_geom_torsion_atom_site_label_3
_geom_torsion_atom_site_label_4
_geom_torsion
Pd1 S1 C1 C2 -34.9(4)
Pd1 N1 C2 C1 -45.6(5)
Pd1 N1 C2 C3 82.4(4)
S1 C1 C2 N1 53.7(5)
S1 C1 C2 C3 -71.3(5)
N1 C2 C3 O2 -168.9(5)
C1 C2 C3 O2 -45.0(7)
N1 C2 C3 O1 14.9(7)
C1 C2 C3 O1 138.8(5)
C7 P1 C4 C5 -175.3(5)
C13 P1 C4 C5 -63.5(5)
Pd1 P1 C4 C5 61.2(5)
P1 C4 C5 C6 -71.5(7)
C4 C5 C6 P2 67.4(6)
C19 P2 C6 C5 71.4(5)
C25 P2 C6 C5 -179.3(5)
Pd1 P2 C6 C5 -53.8(5)
C13 P1 C7 C12 22.2(6)
C4 P1 C7 C12 133.7(5)
Pd1 P1 C7 C12 -101.0(5)
C13 P1 C7 C8 -165.6(4)
C4 P1 C7 C8 -54.1(5)
Pd1 P1 C7 C8 71.2(5)
C12 C7 C8 C9 0.9(8)
P1 C7 C8 C9 -171.4(5)
C7 C8 C9 C10 -0.5(9)
C8 C9 C10 C11 -0.6(11)
C9 C10 C11 C12 1.4(12)
C10 C11 C12 C7 -0.9(11)
C8 C7 C12 C11 -0.2(9)
P1 C7 C12 C11 171.9(6)
C7 P1 C13 C14 88.4(6)
C4 P1 C13 C14 -21.1(6)
Pd1 P1 C13 C14 -148.1(5)
C7 P1 C13 C18 -91.5(5)
C4 P1 C13 C18 159.0(5)
Pd1 P1 C13 C18 32.1(5)
C18 C13 C14 C15 -0.6(10)
P1 C13 C14 C15 179.5(5)
C13 C14 C15 C16 -1.3(11)
C14 C15 C16 C17 4.4(12)
C15 C16 C17 C18 -5.5(12)
C16 C17 C18 C13 3.6(11)
C14 C13 C18 C17 -0.6(10)
P1 C13 C18 C17 179.3(6)
C25 P2 C19 C24 82.8(6)
C6 P2 C19 C24 -171.0(5)
Pd1 P2 C19 C24 -42.2(6)
C25 P2 C19 C20 -96.0(6)
C6 P2 C19 C20 10.2(7)
Pd1 P2 C19 C20 139.0(5)
C24 C19 C20 C21 0.3(11)
P2 C19 C20 C21 179.0(6)
C19 C20 C21 C22 -0.5(12)
C20 C21 C22 C23 -1.5(13)
C21 C22 C23 C24 3.6(12)
C20 C19 C24 C23 1.9(10)
P2 C19 C24 C23 -176.9(6)
C22 C23 C24 C19 -3.9(11)
C19 P2 C25 C26 6.2(6)
C6 P2 C25 C26 -104.9(6)
Pd1 P2 C25 C26 128.4(5)
C19 P2 C25 C30 -178.4(5)
C6 P2 C25 C30 70.5(5)
Pd1 P2 C25 C30 -56.2(5)
C30 C25 C26 C27 -1.6(9)
P2 C25 C26 C27 173.8(5)
C25 C26 C27 C28 -0.9(10)
C26 C27 C28 C29 3.0(10)
C27 C28 C29 C30 -2.6(10)
C28 C29 C30 C25 0.1(10)
C26 C25 C30 C29 2.1(9)
P2 C25 C30 C29 -173.7(5)
Pd2 S2 C31 C32 -33.5(4)
Pd2 N2 C32 C31 -49.4(5)
Pd2 N2 C32 C33 76.4(5)
S2 C31 C32 N2 55.4(5)
S2 C31 C32 C33 -68.1(5)
N2 C32 C33 O4 -163.7(5)
C31 C32 C33 O4 -41.4(7)
N2 C32 C33 O3 18.8(7)
C31 C32 C33 O3 141.0(5)
C43 P3 C34 C35 -65.6(6)
C37 P3 C34 C35 -175.8(5)
Pd2 P3 C34 C35 56.7(6)
P3 C34 C35 C36 -64.3(7)
C34 C35 C36 P4 67.9(6)
C49 P4 C36 C35 62.5(5)
C55 P4 C36 C35 175.4(5)
Pd2 P4 C36 C35 -63.8(5)
C43 P3 C37 C42 -0.6(6)
C34 P3 C37 C42 111.4(6)
Pd2 P3 C37 C42 -122.9(5)
C43 P3 C37 C38 -177.3(5)
C34 P3 C37 C38 -65.3(6)
Pd2 P3 C37 C38 60.4(5)
C42 C37 C38 C39 -2.0(10)
P3 C37 C38 C39 174.7(5)
C37 C38 C39 C40 -0.2(11)
C38 C39 C40 C41 2.4(12)
C39 C40 C41 C42 -2.4(12)
C38 C37 C42 C41 2.1(10)
P3 C37 C42 C41 -174.5(6)
C40 C41 C42 C37 0.0(12)
C37 P3 C43 C44 96.6(6)
C34 P3 C43 C44 -10.0(7)
Pd2 P3 C43 C44 -135.8(6)
C37 P3 C43 C48 -85.1(6)
C34 P3 C43 C48 168.3(5)
Pd2 P3 C43 C48 42.6(6)
C48 C43 C44 C45 -1.2(11)
P3 C43 C44 C45 177.1(6)
C43 C44 C45 C46 2.9(12)
C44 C45 C46 C47 -2.7(12)
C45 C46 C47 C48 0.7(12)
C46 C47 C48 C43 1.0(11)
C44 C43 C48 C47 -0.8(10)
P3 C43 C48 C47 -179.2(6)
C55 P4 C49 C50 -85.1(5)
C36 P4 C49 C50 23.6(6)
Pd2 P4 C49 C50 149.6(4)
C55 P4 C49 C54 99.5(5)
C36 P4 C49 C54 -151.7(5)
Pd2 P4 C49 C54 -25.8(5)
C54 C49 C50 C51 1.3(9)
P4 C49 C50 C51 -174.1(5)
C49 C50 C51 C52 -0.6(10)
C50 C51 C52 C53 -1.3(10)
C51 C52 C53 C54 2.5(10)
C52 C53 C54 C49 -1.7(9)
C50 C49 C54 C53 -0.1(9)
P4 C49 C54 C53 175.4(5)
C49 P4 C55 C56 177.5(5)
C36 P4 C55 C56 65.9(5)
Pd2 P4 C55 C56 -56.0(5)
C49 P4 C55 C60 -3.7(5)
C36 P4 C55 C60 -115.3(5)
Pd2 P4 C55 C60 122.8(4)
C60 C55 C56 C57 -0.2(9)
P4 C55 C56 C57 178.7(5)
C55 C56 C57 C58 0.2(10)
C56 C57 C58 C59 0.5(10)
C57 C58 C59 C60 -1.2(10)
C56 C55 C60 C59 -0.6(8)
P4 C55 C60 C59 -179.3(5)
C58 C59 C60 C55 1.3(9)
Pd3 S3 C61 C62 -44.3(4)
Pd3 N3 C62 C61 -34.5(6)
Pd3 N3 C62 C63 90.2(5)
S3 C61 C62 N3 54.5(6)
S3 C61 C62 C63 -68.1(5)
N3 C62 C63 O5 1.8(7)
C61 C62 C63 O5 124.4(5)
N3 C62 C63 O6 178.9(5)
C61 C62 C63 O6 -58.5(6)
C73 P5 C64 C65 71.8(6)
C67 P5 C64 C65 -177.8(5)
Pd3 P5 C64 C65 -49.8(6)
P5 C64 C65 C66 63.8(7)
C64 C65 C66 P6 -68.7(6)
C79 P6 C66 C65 -61.8(5)
C85 P6 C66 C65 -174.3(5)
Pd3 P6 C66 C65 61.0(5)
C73 P5 C67 C72 -177.2(5)
C64 P5 C67 C72 71.2(6)
Pd3 P5 C67 C72 -57.0(6)
C73 P5 C67 C68 7.1(6)
C64 P5 C67 C68 -104.6(6)
Pd3 P5 C67 C68 127.2(5)
C72 C67 C68 C69 -0.8(10)
P5 C67 C68 C69 175.0(5)
C67 C68 C69 C70 -2.7(11)
C68 C69 C70 C71 2.5(11)
C69 C70 C71 C72 1.2(11)
C68 C67 C72 C71 4.5(10)
P5 C67 C72 C71 -171.3(5)
C70 C71 C72 C67 -4.7(11)
C67 P5 C73 C78 81.1(6)
C64 P5 C73 C78 -173.0(5)
Pd3 P5 C73 C78 -45.3(6)
C67 P5 C73 C74 -101.4(7)
C64 P5 C73 C74 4.4(7)
Pd3 P5 C73 C74 132.2(6)
C78 C73 C74 C75 -1.0(13)
P5 C73 C74 C75 -178.5(7)
C73 C74 C75 C76 0.8(16)
C74 C75 C76 C77 -0.8(16)
C75 C76 C77 C78 1.0(14)
C76 C77 C78 C73 -1.2(12)
C74 C73 C78 C77 1.2(11)
P5 C73 C78 C77 178.7(6)
C85 P6 C79 C84 -108.4(5)
C66 P6 C79 C84 143.0(5)
Pd3 P6 C79 C84 16.5(5)
C85 P6 C79 C80 78.7(5)
C66 P6 C79 C80 -29.9(6)
Pd3 P6 C79 C80 -156.3(4)
C84 C79 C80 C81 -2.4(9)
P6 C79 C80 C81 170.5(5)
C79 C80 C81 C82 0.9(10)
C80 C81 C82 C83 1.2(10)
C81 C82 C83 C84 -1.8(10)
C82 C83 C84 C79 0.4(10)
C80 C79 C84 C83 1.7(9)
P6 C79 C84 C83 -171.4(5)
C79 P6 C85 C86 8.4(6)
C66 P6 C85 C86 119.7(5)
Pd3 P6 C85 C86 -114.2(5)
C79 P6 C85 C90 -172.6(5)
C66 P6 C85 C90 -61.3(5)
Pd3 P6 C85 C90 64.8(5)
C90 C85 C86 C87 1.4(9)
P6 C85 C86 C87 -179.6(5)
C85 C86 C87 C88 -1.6(9)
C86 C87 C88 C89 0.0(10)
C87 C88 C89 C90 1.7(11)
C88 C89 C90 C85 -2.0(11)
C86 C85 C90 C89 0.4(9)
P6 C85 C90 C89 -178.6(5)
Pd4 S4 C91 C92 -31.9(4)
Pd4 N4 C92 C91 -45.7(5)
Pd4 N4 C92 C93 78.5(5)
S4 C91 C92 N4 51.1(6)
S4 C91 C92 C93 -72.3(5)
N4 C92 C93 O7 -7.5(8)
C91 C92 C93 O7 114.5(7)
N4 C92 C93 O8 173.6(5)
C91 C92 C93 O8 -64.4(6)
C103 P7 C94 C95 -65.9(5)
C97 P7 C94 C95 -176.2(5)
Pd4 P7 C94 C95 58.6(5)
P7 C94 C95 C96 -69.4(6)
C94 C95 C96 P8 69.3(7)
C109 P8 C96 C95 66.3(5)
C115 P8 C96 C95 177.4(5)
Pd4 P8 C96 C95 -59.6(5)
C103 P7 C97 C98 -175.4(5)
C94 P7 C97 C98 -64.3(5)
Pd4 P7 C97 C98 60.7(5)
C103 P7 C97 C102 2.1(6)
C94 P7 C97 C102 113.2(5)
Pd4 P7 C97 C102 -121.8(5)
C102 C97 C98 C99 -0.2(10)
P7 C97 C98 C99 177.3(5)
C97 C98 C99 C100 -1.4(10)
C98 C99 C100 C101 2.3(10)
C99 C100 C101 C102 -1.5(10)
C98 C97 C102 C101 1.0(9)
P7 C97 C102 C101 -176.5(5)
C100 C101 C102 C97 -0.1(9)
C97 P7 C103 C104 93.7(6)
C94 P7 C103 C104 -12.3(6)
Pd4 P7 C103 C104 -139.5(5)
C97 P7 C103 C108 -87.9(5)
C94 P7 C103 C108 166.1(5)
Pd4 P7 C103 C108 38.9(5)
C108 C103 C104 C105 -1.8(10)
P7 C103 C104 C105 176.6(6)
C103 C104 C105 C106 1.9(12)
C104 C105 C106 C107 0.2(12)
C105 C106 C107 C108 -2.3(12)
C106 C107 C108 C103 2.3(11)
C104 C103 C108 C107 -0.3(10)
P7 C103 C108 C107 -178.8(5)
C115 P8 C109 C114 86.7(5)
C96 P8 C109 C114 -163.4(5)
Pd4 P8 C109 C114 -35.1(6)
C115 P8 C109 C110 -93.7(6)
C96 P8 C109 C110 16.2(7)
Pd4 P8 C109 C110 144.5(5)
C114 C109 C110 C111 0.2(10)
P8 C109 C110 C111 -179.4(6)
C109 C110 C111 C112 -0.6(12)
C110 C111 C112 C113 0.2(13)
C111 C112 C113 C114 0.6(13)
C112 C113 C114 C109 -1.0(11)
C110 C109 C114 C113 0.6(10)
P8 C109 C114 C113 -179.8(6)
C109 P8 C115 C120 174.3(5)
C96 P8 C115 C120 62.1(5)
Pd4 P8 C115 C120 -63.8(5)
C109 P8 C115 C116 -10.3(6)
C96 P8 C115 C116 -122.5(5)
Pd4 P8 C115 C116 111.6(5)
C120 C115 C116 C117 1.0(9)
P8 C115 C116 C117 -174.4(5)
C115 C116 C117 C118 0.5(10)
C116 C117 C118 C119 -2.7(11)
C117 C118 C119 C120 3.3(11)
C118 C119 C120 C115 -1.7(10)
C116 C115 C120 C119 -0.5(9)
P8 C115 C120 C119 175.1(5)
